data_1516186
loop_
_publ_author_name
'Choe, Tina'
'Khan, Saeed I.'
'Garcia-Garibay, Miguel A'

_publ_section_title
;
 Combination vs. disproportionation in dialkyl biradicals. Selectivity
 reversal in a crystalline solid.
;
_journal_issue 5
_journal_name_full
'Photochemical &amp; photobiological sciences : Official journal of the European Photochemistry Association and the European Society for Photobiology'
_journal_page_first 449
_journal_page_last 451
_journal_paper_doi 10.1039/b603909j
_journal_volume 5
_journal_year 2006
_chemical_formula_moiety 'C22 H22 O4'
_chemical_formula_sum 'C22 H22 O4'
_chemical_formula_weight 350.40
_chemical_name_systematic
;
?
;
_space_group_IT_number 15
_symmetry_cell_setting monoclinic
_symmetry_space_group_name_Hall '-C 2yc'
_symmetry_space_group_name_H-M 'C 1 2/c 1'
_atom_sites_solution_hydrogens geom
_atom_sites_solution_primary direct
_atom_sites_solution_secondary difmap
_audit_creation_method SHELXL-97
_cell_angle_alpha 90.00
_cell_angle_beta 117.603(2)
_cell_angle_gamma 90.00
_cell_formula_units_Z 8
_cell_length_a 25.049(3)
_cell_length_b 11.3809(12)
_cell_length_c 14.7771(15)
_cell_measurement_reflns_used 5564
_cell_measurement_temperature 298(2)
_cell_measurement_theta_max 26.99
_cell_measurement_theta_min 2.27
_cell_volume 3733.2(7)
_computing_cell_refinement 'Bruker SMART'
_computing_data_collection 'Bruker SMART'
_computing_data_reduction 'Bruker SAINT'
_computing_molecular_graphics 'Bruker SHELXTL'
_computing_publication_material 'Bruker SHELXTL'
_computing_structure_refinement 'SHELXL-97 (Sheldrick, 1997)'
_computing_structure_solution 'SHELXS-97 (Sheldrick, 1990)'
_diffrn_ambient_temperature 298(2)
_diffrn_measured_fraction_theta_full 0.998
_diffrn_measured_fraction_theta_max 0.973
_diffrn_measurement_device_type 'CCD area detector'
_diffrn_measurement_method 'phi and omega scans'
_diffrn_radiation_monochromator graphite
_diffrn_radiation_source 'fine-focus sealed tube'
_diffrn_radiation_type MoK\a
_diffrn_radiation_wavelength 0.71073
_diffrn_reflns_av_R_equivalents 0.0209
_diffrn_reflns_av_sigmaI/netI 0.0222
_diffrn_reflns_limit_h_max 33
_diffrn_reflns_limit_h_min -33
_diffrn_reflns_limit_k_max 15
_diffrn_reflns_limit_k_min -15
_diffrn_reflns_limit_l_max 19
_diffrn_reflns_limit_l_min -19
_diffrn_reflns_number 16369
_diffrn_reflns_theta_full 27.50
_diffrn_reflns_theta_max 28.31
_diffrn_reflns_theta_min 1.83
_exptl_absorpt_coefficient_mu 0.085
_exptl_absorpt_correction_T_max 0.9668
_exptl_absorpt_correction_T_min 0.9130
_exptl_absorpt_correction_type multi-scan
_exptl_absorpt_process_details 'Sadabs (Bruker)'
_exptl_crystal_colour colorless
_exptl_crystal_density_diffrn 1.247
_exptl_crystal_density_method 'not measured'
_exptl_crystal_description prism
_exptl_crystal_F_000 1488
_exptl_crystal_size_max 0.60
_exptl_crystal_size_mid 0.46
_exptl_crystal_size_min 0.40
_refine_diff_density_max 0.269
_refine_diff_density_min -0.241
_refine_diff_density_rms 0.034
_refine_ls_extinction_method none
_refine_ls_goodness_of_fit_ref 1.033
_refine_ls_hydrogen_treatment constr
_refine_ls_matrix_type full
_refine_ls_number_parameters 237
_refine_ls_number_reflns 4536
_refine_ls_number_restraints 0
_refine_ls_restrained_S_all 1.033
_refine_ls_R_factor_all 0.0817
_refine_ls_R_factor_gt 0.0493
_refine_ls_shift/su_max 0.007
_refine_ls_shift/su_mean 0.000
_refine_ls_structure_factor_coef Fsqd
_refine_ls_weighting_details 'calc w=1/[\s^2^(Fo^2^)+(0.0774P)^2^+1.3792P] where P=(Fo^2^+2Fc^2^)/3'
_refine_ls_weighting_scheme calc
_refine_ls_wR_factor_gt 0.1376
_refine_ls_wR_factor_ref 0.1607
_reflns_number_gt 2885
_reflns_number_total 4536
_reflns_threshold_expression >2sigma(I)
_cod_data_source_file b603909j.txt
_cod_data_source_block (Z)-2
_cod_depositor_comments
;
The following automatic conversions were performed:

'_symmetry_cell_setting' value 'Monoclinic' changed to 'monoclinic'
according to
/usr/data/users/saulius/automatic-downloads/retrospective/RSC/lib/dictionaries/cif_core.dic
dictionary named 'cif_core.dic' version 2.4.2 from 2011-04-26.

Automatic conversion script
Id: cif_fix_values 2281 2013-09-26 08:29:07Z andrius 
;
_cod_original_sg_symbol_H-M 'C 2/c'
_cod_database_code 1516186

loop_
_symmetry_equiv_pos_as_xyz
'x, y, z'
'-x, y, -z+1/2'
'x+1/2, y+1/2, z'
'-x+1/2, y+1/2, -z+1/2'
'-x, -y, -z'
'x, -y, z-1/2'
'-x+1/2, -y+1/2, -z'
'x+1/2, -y+1/2, z-1/2'

loop_
_atom_site_label
_atom_site_type_symbol
_atom_site_fract_x
_atom_site_fract_y
_atom_site_fract_z
_atom_site_U_iso_or_equiv
_atom_site_adp_type
_atom_site_occupancy
_atom_site_symmetry_multiplicity
_atom_site_calc_flag
_atom_site_refinement_flags
O1 O 0.08404(8) 0.23096(14) -0.05574(10) 0.0916(5) Uani 1 1 d .
O2 O 0.04963(6) 0.38747(12) -0.01054(9) 0.0721(4) Uani 1 1 d .
O3 O 0.08531(7) 0.37876(15) 0.29932(13) 0.0919(5) Uani 1 1 d .
O4 O 0.10735(7) 0.24212(13) 0.41821(10) 0.0768(4) Uani 1 1 d .
C1 C 0.13544(7) 0.29859(15) 0.11887(11) 0.0516(4) Uani 1 1 d .
H1 H 0.1154 0.3153 0.1608 0.062 Uiso 1 1 calc R
C2 C 0.16638(8) 0.17759(16) 0.15178(13) 0.0589(4) Uani 1 1 d .
H2A H 0.1709 0.1442 0.0953 0.071 Uiso 1 1 calc R
H2B H 0.2064 0.1890 0.2079 0.071 Uiso 1 1 calc R
C3 C 0.13325(8) 0.09047(15) 0.18451(13) 0.0549(4) Uani 1 1 d .
C4 C 0.14629(8) 0.07504(15) 0.28731(13) 0.0569(4) Uani 1 1 d .
C5 C 0.19439(9) 0.14572(17) 0.37408(13) 0.0631(5) Uani 1 1 d .
H5A H 0.1979 0.1181 0.4387 0.076 Uiso 1 1 calc R
H5B H 0.2330 0.1342 0.3748 0.076 Uiso 1 1 calc R
C6 C 0.17880(8) 0.27512(16) 0.36184(12) 0.0547(4) Uani 1 1 d .
C7 C 0.21182(8) 0.35368(16) 0.34354(12) 0.0561(4) Uani 1 1 d .
H7 H 0.2498 0.3288 0.3551 0.067 Uiso 1 1 calc R
C8 C 0.19556(7) 0.47595(16) 0.30701(13) 0.0559(4) Uani 1 1 d .
C9 C 0.18047(7) 0.49833(15) 0.20459(13) 0.0539(4) Uani 1 1 d .
C10 C 0.18075(8) 0.40098(17) 0.13554(13) 0.0607(5) Uani 1 1 d .
H10A H 0.2211 0.3684 0.1640 0.073 Uiso 1 1 calc R
H10B H 0.1716 0.4345 0.0696 0.073 Uiso 1 1 calc R
C11 C 0.08745(9) 0.02250(17) 0.11102(15) 0.0663(5) Uani 1 1 d .
H11 H 0.0784 0.0312 0.0428 0.080 Uiso 1 1 calc R
C12 C 0.05518(10) -0.05726(18) 0.13651(18) 0.0756(6) Uani 1 1 d .
H12 H 0.0243 -0.1005 0.0857 0.091 Uiso 1 1 calc R
C13 C 0.06863(10) -0.07269(18) 0.23646(19) 0.0761(6) Uani 1 1 d .
H13 H 0.0474 -0.1271 0.2542 0.091 Uiso 1 1 calc R
C14 C 0.11366(10) -0.00743(17) 0.31046(17) 0.0695(5) Uani 1 1 d .
H14 H 0.1226 -0.0188 0.3784 0.083 Uiso 1 1 calc R
C15 C 0.19482(10) 0.56624(19) 0.36921(17) 0.0721(5) Uani 1 1 d .
H15 H 0.2055 0.5508 0.4373 0.086 Uiso 1 1 calc R
C16 C 0.17861(10) 0.6781(2) 0.3319(2) 0.0837(7) Uani 1 1 d .
H16 H 0.1779 0.7378 0.3743 0.100 Uiso 1 1 calc R
C17 C 0.16348(9) 0.70176(19) 0.2321(2) 0.0799(6) Uani 1 1 d .
H17 H 0.1527 0.7776 0.2067 0.096 Uiso 1 1 calc R
C18 C 0.16425(8) 0.61245(18) 0.16852(16) 0.0696(5) Uani 1 1 d .
H18 H 0.1537 0.6293 0.1007 0.083 Uiso 1 1 calc R
C19 C 0.11978(8) 0.30725(16) 0.35656(13) 0.0579(4) Uani 1 1 d .
C20 C 0.04810(12) 0.2552(3) 0.4116(2) 0.0942(7) Uani 1 1 d .
H20A H 0.0443 0.3325 0.4340 0.141 Uiso 1 1 calc R
H20B H 0.0428 0.1976 0.4542 0.141 Uiso 1 1 calc R
H20C H 0.0179 0.2442 0.3421 0.141 Uiso 1 1 calc R
C21 C 0.08776(8) 0.29894(16) 0.00843(12) 0.0557(4) Uani 1 1 d .
C22 C 0.00464(11) 0.4048(2) -0.11582(15) 0.0864(7) Uani 1 1 d .
H22A H 0.0241 0.4273 -0.1559 0.130 Uiso 1 1 calc R
H22B H -0.0228 0.4655 -0.1190 0.130 Uiso 1 1 calc R
H22C H -0.0172 0.3329 -0.1422 0.130 Uiso 1 1 calc R

loop_
_atom_site_aniso_label
_atom_site_aniso_U_11
_atom_site_aniso_U_22
_atom_site_aniso_U_33
_atom_site_aniso_U_23
_atom_site_aniso_U_13
_atom_site_aniso_U_12
O1 0.1164(13) 0.0951(11) 0.0483(7) -0.0147(7) 0.0254(8) 0.0123(9)
O2 0.0724(9) 0.0809(9) 0.0458(7) 0.0001(6) 0.0127(6) 0.0102(7)
O3 0.0675(9) 0.1080(12) 0.1079(12) 0.0434(10) 0.0472(9) 0.0232(8)
O4 0.0870(10) 0.0885(10) 0.0710(9) 0.0153(7) 0.0503(8) 0.0102(8)
C1 0.0518(9) 0.0653(10) 0.0393(8) -0.0009(7) 0.0225(7) -0.0031(7)
C2 0.0559(10) 0.0715(11) 0.0518(9) -0.0011(8) 0.0272(8) 0.0059(8)
C3 0.0531(9) 0.0545(9) 0.0565(10) 0.0021(7) 0.0248(8) 0.0104(7)
C4 0.0592(10) 0.0542(9) 0.0566(10) 0.0064(8) 0.0263(8) 0.0134(8)
C5 0.0641(11) 0.0704(12) 0.0486(9) 0.0084(8) 0.0207(8) 0.0115(9)
C6 0.0553(9) 0.0666(10) 0.0361(8) 0.0004(7) 0.0159(7) 0.0031(8)
C7 0.0480(9) 0.0714(11) 0.0425(8) -0.0024(8) 0.0156(7) 0.0020(8)
C8 0.0461(9) 0.0651(10) 0.0590(10) -0.0063(8) 0.0264(8) -0.0054(8)
C9 0.0406(8) 0.0640(10) 0.0573(10) 0.0008(8) 0.0227(7) -0.0067(7)
C10 0.0555(10) 0.0821(12) 0.0493(9) 0.0000(8) 0.0284(8) -0.0099(9)
C11 0.0674(12) 0.0628(11) 0.0602(11) -0.0006(9) 0.0223(9) 0.0068(9)
C12 0.0667(12) 0.0583(11) 0.0889(15) -0.0053(10) 0.0251(11) -0.0018(9)
C13 0.0817(14) 0.0592(11) 0.0965(16) 0.0036(11) 0.0491(13) -0.0003(10)
C14 0.0848(14) 0.0597(11) 0.0724(12) 0.0101(9) 0.0435(11) 0.0119(10)
C15 0.0747(13) 0.0766(13) 0.0768(13) -0.0122(11) 0.0452(11) -0.0079(10)
C16 0.0826(15) 0.0739(14) 0.1128(19) -0.0155(13) 0.0608(14) -0.0026(11)
C17 0.0599(12) 0.0649(12) 0.1163(19) 0.0082(12) 0.0421(12) 0.0060(9)
C18 0.0473(10) 0.0819(14) 0.0764(13) 0.0146(10) 0.0260(9) -0.0032(9)
C19 0.0600(10) 0.0644(11) 0.0486(9) 0.0003(8) 0.0246(8) 0.0007(8)
C20 0.0873(16) 0.119(2) 0.0995(17) 0.0169(14) 0.0632(15) 0.0018(14)
C21 0.0603(10) 0.0650(10) 0.0424(9) -0.0013(8) 0.0242(8) -0.0060(8)
C22 0.0819(15) 0.0924(16) 0.0534(11) 0.0105(10) 0.0047(10) -0.0003(12)

loop_
_atom_type_symbol
_atom_type_description
_atom_type_scat_dispersion_real
_atom_type_scat_dispersion_imag
_atom_type_scat_source
C C 0.0033 0.0016 'International Tables Vol C Tables 4.2.6.8 and 6.1.1.4'
H H 0.0000 0.0000 'International Tables Vol C Tables 4.2.6.8 and 6.1.1.4'
O O 0.0106 0.0060 'International Tables Vol C Tables 4.2.6.8 and 6.1.1.4'

loop_
_geom_angle_atom_site_label_1
_geom_angle_atom_site_label_2
_geom_angle_atom_site_label_3
_geom_angle
C21 O2 C22 117.09(16)
C19 O4 C20 117.24(16)
C21 C1 C2 111.89(14)
C21 C1 C10 108.71(13)
C2 C1 C10 113.15(14)
C21 C1 H1 107.6
C2 C1 H1 107.6
C10 C1 H1 107.6
C3 C2 C1 114.63(14)
C3 C2 H2A 108.6
C1 C2 H2A 108.6
C3 C2 H2B 108.6
C1 C2 H2B 108.6
H2A C2 H2B 107.6
C11 C3 C4 117.86(17)
C11 C3 C2 119.45(16)
C4 C3 C2 122.69(16)
C14 C4 C3 118.77(18)
C14 C4 C5 118.50(17)
C3 C4 C5 122.73(16)
C6 C5 C4 110.76(14)
C6 C5 H5A 109.5
C4 C5 H5A 109.5
C6 C5 H5B 109.5
C4 C5 H5B 109.5
H5A C5 H5B 108.1
C7 C6 C19 121.39(16)
C7 C6 C5 121.94(17)
C19 C6 C5 116.11(16)
C6 C7 C8 127.96(16)
C6 C7 H7 116.0
C8 C7 H7 116.0
C15 C8 C9 120.11(18)
C15 C8 C7 122.81(17)
C9 C8 C7 117.08(15)
C18 C9 C8 117.88(17)
C18 C9 C10 121.24(17)
C8 C9 C10 120.86(16)
C9 C10 C1 115.04(13)
C9 C10 H10A 108.5
C1 C10 H10A 108.5
C9 C10 H10B 108.5
C1 C10 H10B 108.5
H10A C10 H10B 107.5
C12 C11 C3 121.88(19)
C12 C11 H11 119.1
C3 C11 H11 119.1
C13 C12 C11 119.9(2)
C13 C12 H12 120.1
C11 C12 H12 120.1
C12 C13 C14 119.5(2)
C12 C13 H13 120.2
C14 C13 H13 120.2
C13 C14 C4 122.1(2)
C13 C14 H14 119.0
C4 C14 H14 119.0
C16 C15 C8 121.0(2)
C16 C15 H15 119.5
C8 C15 H15 119.5
C17 C16 C15 119.9(2)
C17 C16 H16 120.1
C15 C16 H16 120.1
C16 C17 C18 120.0(2)
C16 C17 H17 120.0
C18 C17 H17 120.0
C17 C18 C9 121.1(2)
C17 C18 H18 119.4
C9 C18 H18 119.4
O3 C19 O4 122.95(17)
O3 C19 C6 125.07(16)
O4 C19 C6 111.85(15)
O4 C20 H20A 109.5
O4 C20 H20B 109.5
H20A C20 H20B 109.5
O4 C20 H20C 109.5
H20A C20 H20C 109.5
H20B C20 H20C 109.5
O1 C21 O2 122.77(16)
O1 C21 C1 126.01(17)
O2 C21 C1 111.21(14)
O2 C22 H22A 109.5
O2 C22 H22B 109.5
H22A C22 H22B 109.5
O2 C22 H22C 109.5
H22A C22 H22C 109.5
H22B C22 H22C 109.5

loop_
_geom_bond_atom_site_label_1
_geom_bond_atom_site_label_2
_geom_bond_distance
O1 C21 1.194(2)
O2 C21 1.326(2)
O2 C22 1.451(2)
O3 C19 1.203(2)
O4 C19 1.319(2)
O4 C20 1.449(3)
C1 C21 1.511(2)
C1 C2 1.544(2)
C1 C10 1.565(2)
C1 H1 0.9800
C2 C3 1.509(2)
C2 H2A 0.9700
C2 H2B 0.9700
C3 C11 1.393(3)
C3 C4 1.409(2)
C4 C14 1.388(3)
C4 C5 1.520(3)
C5 C6 1.513(3)
C5 H5A 0.9700
C5 H5B 0.9700
C6 C7 1.328(2)
C6 C19 1.490(2)
C7 C8 1.480(3)
C7 H7 0.9300
C8 C15 1.384(3)
C8 C9 1.403(2)
C9 C18 1.391(3)
C9 C10 1.508(2)
C10 H10A 0.9700
C10 H10B 0.9700
C11 C12 1.379(3)
C11 H11 0.9300
C12 C13 1.366(3)
C12 H12 0.9300
C13 C14 1.370(3)
C13 H13 0.9300
C14 H14 0.9300
C15 C16 1.372(3)
C15 H15 0.9300
C16 C17 1.369(3)
C16 H16 0.9300
C17 C18 1.390(3)
C17 H17 0.9300
C18 H18 0.9300
C20 H20A 0.9600
C20 H20B 0.9600
C20 H20C 0.9600
C22 H22A 0.9600
C22 H22B 0.9600
C22 H22C 0.9600

loop_
_geom_torsion_atom_site_label_1
_geom_torsion_atom_site_label_2
_geom_torsion_atom_site_label_3
_geom_torsion_atom_site_label_4
_geom_torsion
C21 C1 C2 C3 -84.26(17)
C10 C1 C2 C3 152.53(14)
C1 C2 C3 C11 85.14(19)
C1 C2 C3 C4 -94.32(19)
C11 C3 C4 C14 0.7(2)
C2 C3 C4 C14 -179.79(16)
C11 C3 C4 C5 -178.78(16)
C2 C3 C4 C5 0.7(2)
C14 C4 C5 C6 -116.76(18)
C3 C4 C5 C6 62.8(2)
C4 C5 C6 C7 -113.93(18)
C4 C5 C6 C19 57.6(2)
C19 C6 C7 C8 -6.3(3)
C5 C6 C7 C8 164.83(16)
C6 C7 C8 C15 75.1(2)
C6 C7 C8 C9 -104.9(2)
C15 C8 C9 C18 -0.9(2)
C7 C8 C9 C18 179.13(15)
C15 C8 C9 C10 -179.73(16)
C7 C8 C9 C10 0.3(2)
C18 C9 C10 C1 -117.17(17)
C8 C9 C10 C1 61.7(2)
C21 C1 C10 C9 113.60(16)
C2 C1 C10 C9 -121.44(16)
C4 C3 C11 C12 0.4(3)
C2 C3 C11 C12 -179.11(17)
C3 C11 C12 C13 -1.2(3)
C11 C12 C13 C14 0.9(3)
C12 C13 C14 C4 0.3(3)
C3 C4 C14 C13 -1.1(3)
C5 C4 C14 C13 178.45(18)
C9 C8 C15 C16 0.9(3)
C7 C8 C15 C16 -179.05(18)
C8 C15 C16 C17 -0.7(3)
C15 C16 C17 C18 0.3(3)
C16 C17 C18 C9 -0.3(3)
C8 C9 C18 C17 0.5(3)
C10 C9 C18 C17 179.39(16)
C20 O4 C19 O3 3.0(3)
C20 O4 C19 C6 -173.01(18)
C7 C6 C19 O3 33.0(3)
C5 C6 C19 O3 -138.6(2)
C7 C6 C19 O4 -151.12(16)
C5 C6 C19 O4 37.3(2)
C22 O2 C21 O1 -4.4(3)
C22 O2 C21 C1 174.62(16)
C2 C1 C21 O1 -20.3(2)
C10 C1 C21 O1 105.4(2)
C2 C1 C21 O2 160.75(14)
C10 C1 C21 O2 -73.56(18)
